data_2236981
loop_
_publ_author_name
'Reck, Lukas'
'Schmitt, Wolfgang'

_publ_section_title
;
 <i>catena</i>-Poly[[[dichlorido(pyridin-1-ium-3-yl)arsenic(III)]-\m-chlorido]
 monohydrate]
;
_journal_coeditor_code NK2180
_journal_issue 12
_journal_name_full 'Acta Crystallographica Section E'
_journal_page_first m1437
_journal_page_last m1438
_journal_paper_doi 10.1107/S1600536812042882
_journal_volume 68
_journal_year 2012
_chemical_formula_iupac '[As Cl3 (C5 H5 N)], H2 O'
_chemical_formula_moiety 'C5 H5 As Cl3 N, H2 O'
_chemical_formula_sum 'C5 H7 As Cl3 N O'
_chemical_formula_weight 278.39
_chemical_name_common 'dichloro-3-pyridylarsine hydrochloride hydrate'
_chemical_name_systematic
;
<i>catena</i>-Poly[[[dichlorido(pyridin-1-ium-3-yl)arsenic(III)]-\m-chlorido]
monohydrate]
;
_space_group_crystal_system orthorhombic
_space_group_IT_number 46
_space_group_name_Hall 'I -2a -2a'
_space_group_name_H-M_alt 'I m 2 a'
_symmetry_space_group_name_Hall 'I -2a -2a'
_symmetry_space_group_name_H-M 'I m 2 a'
_atom_sites_solution_hydrogens geom
_atom_sites_solution_primary direct
_atom_sites_solution_secondary difmap
_audit_creation_method
;
  Olex2 1.2
  (compiled 2012.05.09 svn.r2324, GUI svn.r4230)
;
_cell_angle_alpha 90.00
_cell_angle_beta 90.00
_cell_angle_gamma 90.00
_cell_formula_units_Z 4
_cell_length_a 8.2107(9)
_cell_length_b 8.5812(9)
_cell_length_c 13.2046(14)
_cell_measurement_reflns_used 2911
_cell_measurement_temperature 200
_cell_measurement_theta_max 28.216
_cell_measurement_theta_min 2.831
_cell_volume 930.37(17)
_computing_cell_refinement 'SAINT (Bruker, 1997)'
_computing_data_collection 'SMART (Bruker, 1997)'
_computing_data_reduction 'SAINT (Bruker, 1997)'
_computing_molecular_graphics
;
OLEX2 (Dolomanov <i>et al.</i>, 2009)
;
_computing_publication_material
;
OLEX2 (Dolomanov <i>et al.</i>, 2009)
;
_computing_structure_refinement
;
SHELXL (Sheldrick, 2008)
;
_computing_structure_solution
;
SHELXS (Sheldrick, 2008)
;
_diffrn_ambient_temperature 200
_diffrn_measured_fraction_theta_full 1.000
_diffrn_measured_fraction_theta_max 1.000
_diffrn_measurement_device_type 'Bruker SMART APEX CCD'
_diffrn_measurement_method '\f and \w scans'
_diffrn_radiation_monochromator graphite
_diffrn_radiation_type MoK\a
_diffrn_radiation_wavelength 0.71073
_diffrn_reflns_av_R_equivalents 0.0675
_diffrn_reflns_limit_h_max 10
_diffrn_reflns_limit_h_min -10
_diffrn_reflns_limit_k_max 9
_diffrn_reflns_limit_k_min -11
_diffrn_reflns_limit_l_max 17
_diffrn_reflns_limit_l_min -13
_diffrn_reflns_number 3423
_diffrn_reflns_theta_full 28.22
_diffrn_reflns_theta_max 28.22
_diffrn_reflns_theta_min 2.83
_exptl_absorpt_coefficient_mu 4.458
_exptl_absorpt_correction_T_max 0.4693
_exptl_absorpt_correction_T_min 0.3407
_exptl_absorpt_correction_type multi-scan
_exptl_absorpt_process_details
;
(SADABS; Bruker, 1997)
;
_exptl_crystal_colour colourless
_exptl_crystal_density_diffrn 1.987
_exptl_crystal_density_method 'not measured'
_exptl_crystal_description block
_exptl_crystal_F_000 544
_exptl_crystal_size_max 0.5
_exptl_crystal_size_mid 0.2
_exptl_crystal_size_min 0.2
_refine_diff_density_max 1.138
_refine_diff_density_min -1.282
_refine_ls_abs_structure_details 'Flack (1983), 529 Friedel pairs'
_refine_ls_abs_structure_Flack 0.006(12)
_refine_ls_extinction_method none
_refine_ls_goodness_of_fit_ref 1.100
_refine_ls_hydrogen_treatment mixed
_refine_ls_matrix_type full
_refine_ls_number_parameters 66
_refine_ls_number_reflns 1184
_refine_ls_number_restraints 3
_refine_ls_restrained_S_all 1.098
_refine_ls_R_factor_all 0.0321
_refine_ls_R_factor_gt 0.0318
_refine_ls_shift/su_max 0.000
_refine_ls_shift/su_mean 0.000
_refine_ls_structure_factor_coef Fsqd
_refine_ls_weighting_details 'calc w=1/[\s^2^(Fo^2^)+(0.0554P)^2^+0.0000P] where P=(Fo^2^+2Fc^2^)/3'
_refine_ls_weighting_scheme calc
_refine_ls_wR_factor_gt 0.0775
_refine_ls_wR_factor_ref 0.0777
_reflns_number_gt 1167
_reflns_number_total 1184
_reflns_threshold_expression >2sigma(I)
_cod_data_source_file nk2180.cif
_cod_data_source_block global
_cod_database_code 2236981

loop_
_space_group_symop_id
_space_group_symop_operation_xyz
1 'x, y, z'
2 '-x, y, -z'
3 'x+1/2, y, -z'
4 '-x+1/2, y, z'
5 'x+1/2, y+1/2, z+1/2'
6 '-x+1/2, y+1/2, -z+1/2'
7 'x+1, y+1/2, -z+1/2'
8 '-x+1, y+1/2, z+1/2'

loop_
_atom_site_type_symbol
_atom_site_label
_atom_site_fract_x
_atom_site_fract_y
_atom_site_fract_z
_atom_site_U_iso_or_equiv
_atom_site_adp_type
_atom_site_calc_flag
_atom_site_refinement_flags
_atom_site_occupancy
_atom_site_symmetry_multiplicity
As As1 0.7500 0.27357(4) 0.63175(3) 0.01702(14) Uani d S 1 2
Cl Cl1 0.55187(9) 0.36810(11) 0.73375(6) 0.0270(2) Uani d . 1 1
Cl Cl2 0.5000 0.15046(13) 0.5000 0.0229(2) Uani d S 1 2
N N3 0.7500 0.5797(5) 0.3838(3) 0.0215(8) Uani d S 1 2
H H3 0.7500 0.5690 0.3175 0.026 Uiso calc SR 1 2
C C1 0.7500 0.4632(5) 0.5450(3) 0.0187(8) Uani d S 1 2
C C2 0.7500 0.4508(5) 0.4411(3) 0.0201(8) Uani d S 1 2
H H2 0.7500 0.3509 0.4100 0.024 Uiso calc SR 1 2
C C4 0.7500 0.7237(6) 0.4225(4) 0.0291(11) Uani d S 1 2
H H4 0.7500 0.8117 0.3788 0.035 Uiso calc SR 1 2
C C5 0.7500 0.7435(6) 0.5249(4) 0.0402(14) Uani d S 1 2
H H5 0.7500 0.8450 0.5536 0.048 Uiso calc SR 1 2
C C6 0.7500 0.6127(6) 0.5865(4) 0.0333(12) Uani d S 1 2
H H6 0.7500 0.6250 0.6580 0.040 Uiso calc SR 1 2
O O1 0.7500 0.0724(4) 0.3215(2) 0.0242(7) Uani d SD 1 2
H H1 0.672(2) 0.093(6) 0.358(2) 0.036 Uiso d D 1 1

loop_
_atom_site_aniso_label
_atom_site_aniso_U_11
_atom_site_aniso_U_22
_atom_site_aniso_U_33
_atom_site_aniso_U_12
_atom_site_aniso_U_13
_atom_site_aniso_U_23
As1 0.0145(2) 0.0197(2) 0.0169(2) 0.000 0.000 0.00251(18)
Cl1 0.0210(3) 0.0386(5) 0.0213(4) 0.0061(3) 0.0042(3) 0.0002(3)
Cl2 0.0192(5) 0.0278(6) 0.0219(5) 0.000 0.0024(4) 0.000
N3 0.0224(19) 0.025(2) 0.0172(15) 0.000 0.000 0.0015(14)
C1 0.0204(19) 0.018(2) 0.0173(19) 0.000 0.000 -0.0001(16)
C2 0.0194(19) 0.017(2) 0.024(2) 0.000 0.000 -0.0017(16)
C4 0.034(3) 0.021(2) 0.032(2) 0.000 0.000 0.0019(18)
C5 0.072(4) 0.014(3) 0.034(3) 0.000 0.000 -0.003(2)
C6 0.058(4) 0.025(3) 0.017(2) 0.000 0.000 -0.0035(18)
O1 0.0180(15) 0.0329(19) 0.0218(15) 0.000 0.000 -0.0053(14)

loop_
_atom_type_symbol
_atom_type_description
_atom_type_scat_dispersion_real
_atom_type_scat_dispersion_imag
_atom_type_scat_source
As As 0.0499 2.0058 'International Tables Vol C Tables 4.2.6.8 and 6.1.1.4'
Cl Cl 0.1484 0.1585 'International Tables Vol C Tables 4.2.6.8 and 6.1.1.4'
C C 0.0033 0.0016 'International Tables Vol C Tables 4.2.6.8 and 6.1.1.4'
H H 0.0000 0.0000 'International Tables Vol C Tables 4.2.6.8 and 6.1.1.4'
N N 0.0061 0.0033 'International Tables Vol C Tables 4.2.6.8 and 6.1.1.4'
O O 0.0106 0.0060 'International Tables Vol C Tables 4.2.6.8 and 6.1.1.4'

loop_
_geom_angle_atom_site_label_1
_geom_angle_atom_site_label_2
_geom_angle_atom_site_label_3
_geom_angle_site_symmetry_1
_geom_angle_site_symmetry_3
_geom_angle
C1 As1 Cl1 . . 92.83(9)
C1 As1 Cl2 . . 87.28(9)
Cl1 As1 Cl1 . 4_655 91.95(4)
Cl1 As1 Cl2 . 3_556 179.25(3)
Cl1 As1 Cl2 . . 88.78(2)
Cl2 As1 Cl2 3_556 . 90.49(2)
As1 Cl2 As1 2_656 . 137.13(5)
C4 N3 C2 . . 123.2(4)
C4 N3 H3 . . 118.4
C2 N3 H3 . . 118.4
C2 C1 C6 . . 117.5(4)
C2 C1 As1 . . 120.7(3)
C6 C1 As1 . . 121.8(3)
N3 C2 C1 . . 119.9(4)
N3 C2 H2 . . 120.0
C1 C2 H2 . . 120.0
N3 C4 C5 . . 119.6(5)
N3 C4 H4 . . 120.2
C5 C4 H4 . . 120.2
C4 C5 C6 . . 118.7(4)
C4 C5 H5 . . 120.6
C6 C5 H5 . . 120.6
C5 C6 C1 . . 121.0(4)
C5 C6 H6 . . 119.5
C1 C6 H6 . . 119.5

loop_
_geom_bond_atom_site_label_1
_geom_bond_atom_site_label_2
_geom_bond_distance
_geom_bond_publ_flag
As1 C1 1.990(4) ?
As1 Cl1 2.2624(8) yes
As1 Cl2 2.8907(5) yes
N3 C4 1.337(7) ?
N3 C2 1.340(6) ?
N3 H3 0.8800 ?
C1 C2 1.377(6) ?
C1 C6 1.395(7) ?
C2 H2 0.9500 ?
C4 C5 1.363(7) ?
C4 H4 0.9500 ?
C5 C6 1.386(7) ?
C5 H5 0.9500 ?
C6 H6 0.9500 ?
O1 H1 0.818(17) ?

loop_
_geom_hbond_atom_site_label_D
_geom_hbond_atom_site_label_H
_geom_hbond_atom_site_label_A
_geom_hbond_site_symmetry_A
_geom_hbond_distance_DH
_geom_hbond_distance_HA
_geom_hbond_distance_DA
_geom_hbond_angle_DHA
O1 H1 Cl2 . 0.818(17) 2.40(2) 3.197(2) 165(3)
N3 H3 O1 6_655 0.88 1.84 2.711 173.2

loop_
_geom_torsion_atom_site_label_1
_geom_torsion_atom_site_label_2
_geom_torsion_atom_site_label_3
_geom_torsion_atom_site_label_4
_geom_torsion_site_symmetry_1
_geom_torsion_site_symmetry_4
_geom_torsion
C1 As1 Cl2 As1 . 2_656 -26.08(9)
Cl1 As1 Cl2 As1 . 2_656 66.82(2)
Cl2 As1 Cl2 As1 3_556 2_656 -113.33(2)
Cl1 As1 C1 C2 . . -133.95(2)
Cl2 As1 C1 C2 . . -45.308(11)
Cl1 As1 C1 C6 . . 46.05(2)
Cl2 As1 C1 C6 . . 134.692(12)
C4 N3 C2 C1 . . 0.000(2)
C6 C1 C2 N3 . . 0.000(2)
As1 C1 C2 N3 . . 180.0000(10)
C2 N3 C4 C5 . . 0.000(2)
N3 C4 C5 C6 . . 0.000(2)
C4 C5 C6 C1 . . 0.000(2)
C2 C1 C6 C5 . . 0.000(2)
As1 C1 C6 C5 . . 180.000(2)
